data_2016886
loop_
_publ_author_name
'Colquhoun, Howard M.'
'Chippindale, Ann M.'
'Chan, Yun Fu'

_publ_section_title
;
 A tungsten complex containing a highly delocalized metal--ligand
 system
;
_journal_coeditor_code SQ3171
_journal_issue 12
_journal_name_full 'Acta Crystallographica Section C'
_journal_page_first m390
_journal_page_last m393
_journal_paper_doi 10.1107/S0108270108037232
_journal_volume 64
_journal_year 2008
_chemical_formula_moiety 'C76 H66 Br Cl N2 P5 W, F6 P, 0.6(C H2 Cl2)'
_chemical_formula_sum 'C76.6 H67.2 Br Cl2.2 F6 N2 P6 W'
_chemical_formula_weight 1657.27
_chemical_name_systematic
;
Bis[1,2-(diphenylphosphino)ethane]bromido{chloro[3-
(triphenylphosphonio)cyclopentadienylidene]diazomethanediido}tungsten(IV)
hexafluorophosphate dichloromethane 0.6-solvate
;
_space_group_IT_number 14
_symmetry_cell_setting monoclinic
_symmetry_space_group_name_Hall '-P 2ybc'
_symmetry_space_group_name_H-M 'P 1 21/c 1'
_atom_sites_solution_hydrogens geom
_atom_sites_solution_primary direct
_atom_sites_solution_secondary difmap
_audit_creation_method CRYSTALS_ver_12.84
_cell_angle_alpha 90
_cell_angle_beta 98.236(3)
_cell_angle_gamma 90
_cell_formula_units_Z 4
_cell_length_a 18.2621(10)
_cell_length_b 14.7060(10)
_cell_length_c 28.934(2)
_cell_measurement_reflns_used 16178
_cell_measurement_temperature 150.0(10)
_cell_measurement_theta_max 27
_cell_measurement_theta_min 5
_cell_volume 7690.4(9)
_computing_cell_refinement 'DENZO/SCALEPACK (Otwinowski & Minor, 1997)'
_computing_data_collection 'COLLECT (Nonius, 2001)'
_computing_data_reduction 'DENZO/SCALEPACK (Otwinowski & Minor, 1997)'
_computing_molecular_graphics 'CAMERON (Watkin <i>et al.</i>,  1996)'
_computing_publication_material 'CRYSTALS (Betteridge <i>et al.</i>,  2003)'
_computing_structure_refinement 'CRYSTALS (Betteridge <i>et al.</i>,  2003)'
_computing_structure_solution 'SIR92 (Altomare <i>et al.</i>,  1994)'
_diffrn_ambient_temperature 150.0(10)
_diffrn_measured_fraction_theta_full 0.989
_diffrn_measured_fraction_theta_max 0.985
_diffrn_measurement_device_type 'Nonius KappaCCD'
_diffrn_measurement_method \w
_diffrn_radiation_monochromator graphite
_diffrn_radiation_source 'fine-focus sealed tube'
_diffrn_radiation_type 'Mo K\a'
_diffrn_radiation_wavelength 0.71073
_diffrn_reflns_av_R_equivalents 0.027
_diffrn_reflns_limit_h_max 23
_diffrn_reflns_limit_h_min -23
_diffrn_reflns_limit_k_max 19
_diffrn_reflns_limit_k_min 0
_diffrn_reflns_limit_l_max 37
_diffrn_reflns_limit_l_min 0
_diffrn_reflns_number 17372
_diffrn_reflns_theta_full 25.832
_diffrn_reflns_theta_max 27.481
_diffrn_reflns_theta_min 5.109
_diffrn_standards_number 0
_exptl_absorpt_coefficient_mu 2.279
_exptl_absorpt_correction_T_max 0.84
_exptl_absorpt_correction_T_min 0.79
_exptl_absorpt_correction_type multi-scan
_exptl_absorpt_process_details '(DENZO/SCALEPACK; Otwinowski & Minor, 1997)'
_exptl_crystal_colour green
_exptl_crystal_density_diffrn 1.431
_exptl_crystal_density_method 'not measured'
_exptl_crystal_description plate
_exptl_crystal_F_000 3248
_exptl_crystal_size_max 0.12
_exptl_crystal_size_mid 0.09
_exptl_crystal_size_min 0.08
_refine_diff_density_max 1.01
_refine_diff_density_min -0.70
_refine_ls_extinction_method none
_refine_ls_goodness_of_fit_ref 1.0868
_refine_ls_hydrogen_treatment noref
_refine_ls_matrix_type full
_refine_ls_number_constraints 0
_refine_ls_number_parameters 875
_refine_ls_number_reflns 9841
_refine_ls_number_restraints 24
_refine_ls_R_factor_all 0.0856
_refine_ls_R_factor_gt 0.0362
_refine_ls_shift/su_max 0.003205
_refine_ls_structure_factor_coef F
_refine_ls_weighting_details
;
 Method, part 1, Chebychev polynomial, (Watkin, 1994, Prince, 1982)
 [weight] = 1.0/[A~0~*T~0~(x)+A~1~*T~1~(x) ... +A~n-1~]*T~n-1~(x)]
 where A~i~ are the Chebychev coefficients listed below and x= Fcalc/Fmax
 Method = Robust Weighting (Prince, 1982)
 W = [weight] * [1-(deltaF/6*sigmaF)^2^]^2^
 A~i~ are:
 0.292 0.504E-01 0.896E-01
Watkin, D. (1994). <i>Acta Cryst.</i> A<b>50</b>, 411--437.
;
_refine_ls_weighting_scheme calc
_refine_ls_wR_factor_all 0.0796
_refine_ls_wR_factor_gt 0.0369
_refine_ls_wR_factor_ref 0.0369
_reflns_number_gt 9841
_reflns_number_total 17372
_reflns_threshold_expression I>3\s(I)
_cod_data_source_file sq3171.cif
_cod_data_source_block II
_cod_original_cell_volume 7690.3(9)
_cod_original_sg_symbol_H-M 'P 21/c'
_cod_database_code 2016886
_cod_database_fobs_code 2016886

loop_
_symmetry_equiv_pos_as_xyz
x,y,z
-x,-y,-z
-x,y+1/2,-z+1/2
x,-y+1/2,z+1/2

loop_
_atom_site_type_symbol
_atom_site_label
_atom_site_fract_x
_atom_site_fract_y
_atom_site_fract_z
_atom_site_U_iso_or_equiv
_atom_site_adp_type
_atom_site_occupancy
_atom_site_disorder_assembly
_atom_site_disorder_group
W W1 0.266376(10) 0.448099(12) 0.684906(7) 0.0227 Uani 1.0000 . .
Br Br1 0.40946(2) 0.43691(3) 0.700747(18) 0.0316 Uani 1.0000 . .
P P1 0.27282(7) 0.30408(8) 0.63730(5) 0.0285 Uani 1.0000 . .
P P2 0.28076(7) 0.32885(8) 0.74751(5) 0.0282 Uani 1.0000 . .
P P3 0.27647(7) 0.57382(8) 0.62523(5) 0.0269 Uani 1.0000 . .
P P4 0.26774(7) 0.58788(8) 0.73508(5) 0.0258 Uani 1.0000 . .
P P5 -0.24945(6) 0.43046(9) 0.64000(4) 0.0293 Uani 1.0000 . .
P P6 0.33001(11) 0.92489(11) 0.58265(6) 0.0529 Uani 1.0000 . .
F F1 0.2764(3) 0.9955(3) 0.6030(2) 0.0950 Uani 1.0000 . .
F F2 0.2606(3) 0.8642(3) 0.5628(2) 0.0975 Uani 1.0000 . .
F F3 0.3213(2) 0.9790(3) 0.53475(14) 0.0694 Uani 1.0000 . .
F F4 0.3824(3) 0.8549(3) 0.56258(16) 0.0869 Uani 1.0000 . .
F F5 0.3976(2) 0.9874(3) 0.60252(14) 0.0704 Uani 1.0000 . .
F F6 0.3429(3) 0.8695(3) 0.63077(16) 0.0951 Uani 1.0000 . .
N N1 0.1683(2) 0.4438(3) 0.67720(13) 0.0252 Uani 1.0000 . .
N N2 0.0992(2) 0.4197(3) 0.67749(16) 0.0326 Uani 1.0000 . .
Cl Cl1 0.04964(7) 0.57251(8) 0.63429(5) 0.0373 Uani 1.0000 . .
C C1 0.0418(3) 0.4654(3) 0.66002(17) 0.0283 Uani 1.0000 . .
C C2 -0.0310(2) 0.4312(3) 0.66138(18) 0.0305 Uani 1.0000 . .
C C3 -0.0462(3) 0.3451(4) 0.6807(2) 0.0422 Uani 1.0000 . .
C C4 -0.1206(3) 0.3341(4) 0.6764(2) 0.0409 Uani 1.0000 . .
C C5 -0.1547(3) 0.4135(4) 0.65313(18) 0.0308 Uani 1.0000 . .
C C6 -0.0993(3) 0.4726(3) 0.64425(17) 0.0287 Uani 1.0000 . .
C C7 0.2877(3) 0.2040(3) 0.6771(2) 0.0390 Uani 1.0000 . .
C C8 0.3253(3) 0.2295(3) 0.7252(2) 0.0354 Uani 1.0000 . .
C C9 0.2707(3) 0.6858(3) 0.6534(2) 0.0370 Uani 1.0000 . .
C C10 0.2296(3) 0.6805(3) 0.69584(18) 0.0305 Uani 1.0000 . .
C C11 0.3419(3) 0.2854(3) 0.59836(19) 0.0321 Uani 1.0000 . .
C C12 0.3882(3) 0.3547(4) 0.5884(2) 0.0393 Uani 1.0000 . .
C C13 0.4411(4) 0.3397(4) 0.5587(2) 0.0496 Uani 1.0000 . .
C C14 0.4459(4) 0.2557(4) 0.5388(2) 0.0480 Uani 1.0000 . .
C C15 0.4005(3) 0.1858(4) 0.5482(2) 0.0466 Uani 1.0000 . .
C C16 0.3483(3) 0.2004(4) 0.5776(2) 0.0375 Uani 1.0000 . .
C C17 0.1856(3) 0.2715(4) 0.6013(2) 0.0447 Uani 1.0000 . .
C C18 0.1775(4) 0.2697(5) 0.5526(3) 0.0669 Uani 1.0000 . .
C C19 0.1106(6) 0.2494(7) 0.5262(4) 0.1021 Uani 1.0000 . .
C C20 0.0519(6) 0.2319(7) 0.5470(5) 0.1186 Uani 1.0000 . .
C C21 0.0556(4) 0.2320(6) 0.5960(5) 0.1007 Uani 1.0000 . .
C C22 0.1237(3) 0.2526(4) 0.6235(3) 0.0611 Uani 1.0000 . .
C C23 0.1943(3) 0.2842(4) 0.7625(2) 0.0373 Uani 1.0000 . .
C C24 0.1781(3) 0.1911(4) 0.7626(2) 0.0445 Uani 1.0000 . .
C C25 0.1107(4) 0.1605(5) 0.7752(2) 0.0602 Uani 1.0000 . .
C C26 0.0612(4) 0.2215(6) 0.7882(3) 0.0717 Uani 1.0000 . .
C C27 0.0766(4) 0.3132(6) 0.7887(3) 0.0669 Uani 1.0000 . .
C C28 0.1417(3) 0.3450(4) 0.7750(2) 0.0492 Uani 1.0000 . .
C C29 0.3367(3) 0.3487(3) 0.80452(19) 0.0342 Uani 1.0000 . .
C C30 0.3059(3) 0.3910(4) 0.8408(2) 0.0441 Uani 1.0000 . .
C C31 0.3496(4) 0.4133(5) 0.8820(2) 0.0571 Uani 1.0000 . .
C C32 0.4237(4) 0.3930(5) 0.8888(3) 0.0603 Uani 1.0000 . .
C C33 0.4550(4) 0.3513(4) 0.8543(3) 0.0564 Uani 1.0000 . .
C C34 0.4120(3) 0.3281(4) 0.8124(2) 0.0435 Uani 1.0000 . .
C C35 0.3611(3) 0.5916(3) 0.59904(19) 0.0292 Uani 1.0000 . .
C C36 0.3622(3) 0.5796(4) 0.5515(2) 0.0382 Uani 1.0000 . .
C C37 0.4274(3) 0.5922(5) 0.5326(2) 0.0503 Uani 1.0000 . .
C C38 0.4924(3) 0.6135(4) 0.5610(3) 0.0516 Uani 1.0000 . .
C C39 0.4917(3) 0.6258(4) 0.6081(2) 0.0442 Uani 1.0000 . .
C C40 0.4273(3) 0.6142(3) 0.6275(2) 0.0368 Uani 1.0000 . .
C C41 0.2035(3) 0.5776(3) 0.57491(19) 0.0332 Uani 1.0000 . .
C C42 0.1867(3) 0.6586(4) 0.5504(2) 0.0494 Uani 1.0000 . .
C C43 0.1322(4) 0.6588(5) 0.5112(3) 0.0592 Uani 1.0000 . .
C C44 0.0947(3) 0.5826(5) 0.4961(2) 0.0542 Uani 1.0000 . .
C C45 0.1120(4) 0.5030(5) 0.5199(2) 0.0580 Uani 1.0000 . .
C C46 0.1652(3) 0.5007(4) 0.5594(2) 0.0461 Uani 1.0000 . .
C C47 0.2064(3) 0.5923(3) 0.77964(19) 0.0297 Uani 1.0000 . .
C C48 0.2324(3) 0.5974(4) 0.82697(19) 0.0350 Uani 1.0000 . .
C C49 0.1827(3) 0.5933(4) 0.8594(2) 0.0442 Uani 1.0000 . .
C C50 0.1078(3) 0.5852(4) 0.8453(2) 0.0466 Uani 1.0000 . .
C C51 0.0817(3) 0.5824(4) 0.7985(2) 0.0456 Uani 1.0000 . .
C C52 0.1302(3) 0.5851(4) 0.7656(2) 0.0372 Uani 1.0000 . .
C C53 0.3561(3) 0.6321(3) 0.76398(18) 0.0285 Uani 1.0000 . .
C C54 0.3799(3) 0.7212(3) 0.75847(19) 0.0334 Uani 1.0000 . .
C C55 0.4463(3) 0.7514(4) 0.7815(2) 0.0370 Uani 1.0000 . .
C C56 0.4905(3) 0.6951(4) 0.8116(2) 0.0375 Uani 1.0000 . .
C C57 0.4686(3) 0.6056(4) 0.81764(19) 0.0354 Uani 1.0000 . .
C C58 0.4025(3) 0.5749(3) 0.79360(18) 0.0297 Uani 1.0000 . .
C C59 -0.2932(2) 0.4477(4) 0.69129(17) 0.0326 Uani 1.0000 . .
C C60 -0.2527(3) 0.4344(4) 0.73570(18) 0.0345 Uani 1.0000 . .
C C61 -0.2852(3) 0.4507(4) 0.77491(19) 0.0454 Uani 1.0000 . .
C C62 -0.3574(3) 0.4814(4) 0.7713(2) 0.0438 Uani 1.0000 . .
C C63 -0.3970(3) 0.4964(4) 0.7279(2) 0.0480 Uani 1.0000 . .
C C64 -0.3656(3) 0.4792(4) 0.6879(2) 0.0443 Uani 1.0000 . .
C C65 -0.2900(3) 0.3330(4) 0.60789(18) 0.0351 Uani 1.0000 . .
C C66 -0.2548(3) 0.3010(5) 0.5717(2) 0.0472 Uani 1.0000 . .
C C67 -0.2847(4) 0.2276(5) 0.5448(2) 0.0536 Uani 1.0000 . .
C C68 -0.3477(4) 0.1863(4) 0.5546(2) 0.0519 Uani 1.0000 . .
C C69 -0.3820(3) 0.2168(5) 0.5913(2) 0.0479 Uani 1.0000 . .
C C70 -0.3537(3) 0.2910(4) 0.61785(18) 0.0385 Uani 1.0000 . .
C C71 -0.2669(3) 0.5309(3) 0.60524(16) 0.0324 Uani 1.0000 . .
C C72 -0.2488(14) 0.6162(6) 0.6244(5) 0.0612 Uani 0.58(3) 1 1
C C73 -0.2564(16) 0.6959(9) 0.5984(3) 0.0726 Uani 0.58(3) 1 1
C C74 -0.2879(4) 0.6886(4) 0.5518(2) 0.0552 Uani 1.0000 . .
C C75 -0.3027(13) 0.6068(8) 0.5298(5) 0.0643 Uani 0.58(3) 1 1
C C76 -0.2924(13) 0.5303(12) 0.5576(3) 0.0520 Uani 0.58(3) 1 1
C C720 -0.2882(12) 0.6100(7) 0.6254(6) 0.0387 Uani 0.42(3) 1 2
C C730 -0.3014(12) 0.6867(10) 0.5976(4) 0.0421 Uani 0.42(3) 1 2
C C750 -0.2685(16) 0.6061(8) 0.5343(6) 0.0475 Uani 0.42(3) 1 2
C C760 -0.2573(16) 0.5251(12) 0.5587(4) 0.0423 Uani 0.42(3) 1 2
H H31 -0.0102 0.3027 0.6943 0.0511 Uiso 1.0000 . .
H H41 -0.1458 0.2832 0.6869 0.0492 Uiso 1.0000 . .
H H61 -0.1060 0.5303 0.6294 0.0345 Uiso 1.0000 . .
H H71 0.2411 0.1775 0.6797 0.0480 Uiso 1.0000 . .
H H72 0.3177 0.1610 0.6640 0.0480 Uiso 1.0000 . .
H H81 0.3224 0.1797 0.7457 0.0431 Uiso 1.0000 . .
H H82 0.3757 0.2433 0.7237 0.0431 Uiso 1.0000 . .
H H91 0.3194 0.7076 0.6632 0.0456 Uiso 1.0000 . .
H H92 0.2453 0.7269 0.6314 0.0456 Uiso 1.0000 . .
H H101 0.2350 0.7366 0.7123 0.0366 Uiso 1.0000 . .
H H102 0.1787 0.6693 0.6856 0.0366 Uiso 1.0000 . .
H H121 0.3841 0.4131 0.6018 0.0489 Uiso 1.0000 . .
H H131 0.4734 0.3873 0.5525 0.0627 Uiso 1.0000 . .
H H141 0.4811 0.2457 0.5181 0.0597 Uiso 1.0000 . .
H H151 0.4050 0.1276 0.5347 0.0575 Uiso 1.0000 . .
H H161 0.3164 0.1522 0.5837 0.0454 Uiso 1.0000 . .
H H181 0.2190 0.2827 0.5373 0.0776 Uiso 1.0000 . .
H H191 0.1065 0.2478 0.4931 0.1157 Uiso 1.0000 . .
H H201 0.0059 0.2189 0.5283 0.1342 Uiso 1.0000 . .
H H211 0.0131 0.2186 0.6102 0.1203 Uiso 1.0000 . .
H H221 0.1277 0.2537 0.6566 0.0736 Uiso 1.0000 . .
H H241 0.2129 0.1484 0.7541 0.0534 Uiso 1.0000 . .
H H251 0.0996 0.0974 0.7746 0.0718 Uiso 1.0000 . .
H H261 0.0159 0.2006 0.7970 0.0877 Uiso 1.0000 . .
H H271 0.0423 0.3550 0.7986 0.0826 Uiso 1.0000 . .
H H281 0.1506 0.4086 0.7740 0.0600 Uiso 1.0000 . .
H H301 0.2545 0.4042 0.8369 0.0536 Uiso 1.0000 . .
H H311 0.3283 0.4431 0.9059 0.0684 Uiso 1.0000 . .
H H321 0.4533 0.4081 0.9175 0.0691 Uiso 1.0000 . .
H H331 0.5064 0.3379 0.8590 0.0652 Uiso 1.0000 . .
H H341 0.4341 0.2979 0.7889 0.0514 Uiso 1.0000 . .
H H361 0.3182 0.5628 0.5318 0.0465 Uiso 1.0000 . .
H H371 0.4272 0.5860 0.4998 0.0617 Uiso 1.0000 . .
H H381 0.5373 0.6196 0.5482 0.0643 Uiso 1.0000 . .
H H391 0.5360 0.6425 0.6276 0.0532 Uiso 1.0000 . .
H H401 0.4279 0.6216 0.6601 0.0447 Uiso 1.0000 . .
H H421 0.2120 0.7132 0.5604 0.0586 Uiso 1.0000 . .
H H431 0.1213 0.7140 0.4947 0.0696 Uiso 1.0000 . .
H H441 0.0572 0.5842 0.4697 0.0639 Uiso 1.0000 . .
H H451 0.0872 0.4485 0.5092 0.0679 Uiso 1.0000 . .
H H461 0.1752 0.4451 0.5758 0.0545 Uiso 1.0000 . .
H H481 0.2839 0.6037 0.8373 0.0421 Uiso 1.0000 . .
H H491 0.2010 0.5961 0.8918 0.0536 Uiso 1.0000 . .
H H501 0.0746 0.5816 0.8677 0.0583 Uiso 1.0000 . .
H H511 0.0299 0.5785 0.7884 0.0559 Uiso 1.0000 . .
H H521 0.1113 0.5820 0.7332 0.0450 Uiso 1.0000 . .
H H541 0.3495 0.7615 0.7385 0.0411 Uiso 1.0000 . .
H H551 0.4620 0.8118 0.7766 0.0454 Uiso 1.0000 . .
H H561 0.5357 0.7171 0.8281 0.0460 Uiso 1.0000 . .
H H571 0.4989 0.5661 0.8382 0.0424 Uiso 1.0000 . .
H H581 0.3882 0.5135 0.7973 0.0363 Uiso 1.0000 . .
H H601 -0.2029 0.4141 0.7387 0.0414 Uiso 1.0000 . .
H H611 -0.2577 0.4407 0.8049 0.0554 Uiso 1.0000 . .
H H621 -0.3794 0.4920 0.7986 0.0549 Uiso 1.0000 . .
H H631 -0.4462 0.5187 0.7254 0.0594 Uiso 1.0000 . .
H H641 -0.3937 0.4890 0.6580 0.0529 Uiso 1.0000 . .
H H661 -0.2104 0.3289 0.5653 0.0576 Uiso 1.0000 . .
H H671 -0.2612 0.2064 0.5196 0.0647 Uiso 1.0000 . .
H H681 -0.3681 0.1365 0.5361 0.0608 Uiso 1.0000 . .
H H691 -0.4251 0.1868 0.5984 0.0570 Uiso 1.0000 . .
H H701 -0.3779 0.3127 0.6426 0.0463 Uiso 1.0000 . .
H H721 -0.2305 0.6201 0.6568 0.0727 Uiso 0.58 1 1
H H731 -0.2406 0.7529 0.6117 0.0872 Uiso 0.58 1 1
H H741 -0.2998 0.7429 0.5345 0.0660 Uiso 1.0000 . .
H H751 -0.3192 0.6030 0.4972 0.0734 Uiso 0.58 1 1
H H761 -0.3036 0.4730 0.5432 0.0606 Uiso 0.58 1 1
H H725 -0.2937 0.6118 0.6576 0.0477 Uiso 0.42 1 2
H H735 -0.3203 0.7398 0.6105 0.0521 Uiso 0.42 1 2
H H755 -0.2622 0.6048 0.5023 0.0541 Uiso 0.42 1 2
H H765 -0.2441 0.4702 0.5447 0.0512 Uiso 0.42 1 2

loop_
_atom_site_aniso_label
_atom_site_aniso_U_11
_atom_site_aniso_U_22
_atom_site_aniso_U_33
_atom_site_aniso_U_12
_atom_site_aniso_U_13
_atom_site_aniso_U_23
W1 0.01851(8) 0.01787(8) 0.03285(10) -0.00011(8) 0.00750(6) 0.00461(10)
Br1 0.0206(2) 0.0284(3) 0.0462(3) 0.00102(19) 0.00662(19) 0.0059(2)
P1 0.0244(6) 0.0210(6) 0.0411(8) 0.0007(5) 0.0079(5) 0.0007(5)
P2 0.0267(6) 0.0217(6) 0.0373(7) 0.0007(5) 0.0086(5) 0.0101(6)
P3 0.0262(6) 0.0206(6) 0.0355(7) 0.0004(4) 0.0092(5) 0.0057(5)
P4 0.0217(6) 0.0207(5) 0.0358(7) 0.0001(4) 0.0069(5) 0.0016(5)
P5 0.0199(5) 0.0394(8) 0.0282(6) -0.0009(5) 0.0023(5) -0.0033(6)
P6 0.0785(12) 0.0372(9) 0.0471(10) -0.0184(8) 0.0231(9) -0.0080(7)
F1 0.101(4) 0.069(3) 0.128(4) -0.022(3) 0.061(3) -0.040(3)
F2 0.101(4) 0.072(3) 0.124(4) -0.045(3) 0.030(3) -0.035(3)
F3 0.078(3) 0.073(3) 0.055(2) -0.008(2) 0.000(2) 0.007(2)
F4 0.117(4) 0.069(3) 0.073(3) 0.020(3) 0.011(3) -0.014(2)
F5 0.087(3) 0.051(2) 0.067(3) -0.022(2) -0.012(2) 0.009(2)
F6 0.174(5) 0.050(2) 0.065(3) -0.037(3) 0.033(3) 0.003(2)
N1 0.0250(18) 0.0191(18) 0.033(2) -0.0009(17) 0.0093(15) 0.0024(18)
N2 0.0166(19) 0.030(2) 0.051(3) 0.0011(16) 0.0054(18) 0.0080(19)
Cl1 0.0284(6) 0.0316(7) 0.0528(8) -0.0007(5) 0.0090(5) 0.0106(6)
C1 0.027(2) 0.025(3) 0.034(3) 0.0003(18) 0.010(2) 0.005(2)
C2 0.020(2) 0.033(3) 0.039(3) 0.0043(19) 0.006(2) 0.001(2)
C3 0.028(3) 0.028(3) 0.072(4) 0.000(2) 0.011(3) 0.014(3)
C4 0.030(3) 0.032(3) 0.061(4) -0.004(2) 0.007(3) 0.012(3)
C5 0.020(2) 0.037(3) 0.037(3) -0.0015(19) 0.009(2) -0.002(2)
C6 0.025(2) 0.030(3) 0.031(3) 0.0024(19) 0.005(2) -0.003(2)
C7 0.047(3) 0.021(2) 0.052(4) -0.007(2) 0.017(3) 0.001(2)
C8 0.038(3) 0.022(2) 0.047(3) 0.000(2) 0.011(2) 0.012(2)
C9 0.049(3) 0.020(2) 0.045(3) 0.002(2) 0.017(3) 0.008(2)
C10 0.028(2) 0.025(2) 0.039(3) 0.0004(19) 0.004(2) 0.002(2)
C11 0.031(3) 0.028(3) 0.040(3) 0.007(2) 0.011(2) 0.005(2)
C12 0.047(3) 0.034(3) 0.041(3) 0.004(2) 0.022(3) 0.005(2)
C13 0.055(4) 0.040(3) 0.061(4) 0.002(3) 0.036(3) 0.012(3)
C14 0.055(4) 0.045(3) 0.049(4) 0.017(3) 0.025(3) 0.006(3)
C15 0.056(4) 0.037(3) 0.051(4) 0.013(3) 0.021(3) -0.002(3)
C16 0.036(3) 0.031(3) 0.047(3) 0.002(2) 0.009(2) 0.001(2)
C17 0.031(3) 0.028(3) 0.074(5) 0.006(2) 0.002(3) -0.016(3)
C18 0.057(4) 0.069(5) 0.068(5) 0.024(4) -0.014(4) -0.029(4)
C19 0.066(6) 0.106(7) 0.117(8) 0.035(5) -0.045(6) -0.059(6)
C20 0.059(6) 0.097(7) 0.179(12) 0.026(5) -0.052(7) -0.085(8)
C21 0.037(4) 0.057(5) 0.206(12) -0.011(3) 0.013(6) -0.048(6)
C22 0.031(3) 0.042(3) 0.111(6) -0.004(3) 0.012(3) -0.021(4)
C23 0.031(3) 0.035(3) 0.045(3) -0.002(2) 0.005(2) 0.018(3)
C24 0.049(3) 0.043(3) 0.041(3) -0.013(3) 0.006(3) 0.016(3)
C25 0.063(4) 0.059(4) 0.057(4) -0.035(4) 0.005(3) 0.023(3)
C26 0.042(4) 0.094(6) 0.083(5) -0.017(4) 0.024(4) 0.035(5)
C27 0.040(4) 0.085(5) 0.082(5) 0.004(3) 0.028(3) 0.034(4)
C28 0.036(3) 0.049(4) 0.066(4) 0.001(3) 0.015(3) 0.021(3)
C29 0.036(3) 0.026(2) 0.039(3) 0.001(2) 0.002(2) 0.018(2)
C30 0.048(3) 0.037(3) 0.049(4) -0.011(3) 0.013(3) 0.004(3)
C31 0.080(5) 0.055(4) 0.037(4) -0.014(4) 0.008(3) 0.000(3)
C32 0.070(5) 0.047(4) 0.056(4) -0.017(3) -0.019(4) 0.007(3)
C33 0.054(4) 0.041(3) 0.068(5) 0.003(3) -0.013(3) 0.010(3)
C34 0.044(3) 0.033(3) 0.051(4) 0.008(2) 0.000(3) 0.017(3)
C35 0.030(3) 0.019(2) 0.041(3) -0.0015(19) 0.012(2) 0.009(2)
C36 0.032(3) 0.042(3) 0.042(3) -0.005(2) 0.011(2) 0.008(2)
C37 0.043(3) 0.065(4) 0.047(4) -0.002(3) 0.018(3) 0.008(3)
C38 0.037(3) 0.051(4) 0.072(5) -0.003(3) 0.028(3) 0.012(3)
C39 0.029(3) 0.037(3) 0.067(4) -0.005(2) 0.008(3) 0.012(3)
C40 0.040(3) 0.026(2) 0.046(3) -0.005(2) 0.010(2) 0.011(2)
C41 0.028(2) 0.033(3) 0.041(3) 0.005(2) 0.013(2) 0.011(2)
C42 0.038(3) 0.045(3) 0.064(4) -0.003(3) 0.001(3) 0.018(3)
C43 0.041(3) 0.068(5) 0.065(5) 0.010(3) -0.004(3) 0.030(4)
C44 0.029(3) 0.085(5) 0.045(4) 0.005(3) -0.004(3) 0.014(3)
C45 0.055(4) 0.065(5) 0.050(4) -0.011(3) -0.006(3) -0.005(4)
C46 0.048(3) 0.040(3) 0.048(4) 0.002(3) 0.000(3) -0.002(3)
C47 0.026(2) 0.026(2) 0.039(3) -0.001(2) 0.011(2) -0.003(2)
C48 0.028(3) 0.035(3) 0.043(3) 0.003(2) 0.006(2) 0.003(2)
C49 0.052(4) 0.045(3) 0.037(3) 0.000(3) 0.011(3) 0.000(3)
C50 0.042(3) 0.050(3) 0.054(4) 0.003(3) 0.027(3) 0.005(3)
C51 0.029(3) 0.053(4) 0.058(4) -0.001(2) 0.016(3) -0.004(3)
C52 0.029(3) 0.043(3) 0.040(3) -0.001(2) 0.008(2) -0.002(2)
C53 0.025(2) 0.026(2) 0.036(3) -0.0007(19) 0.009(2) -0.002(2)
C54 0.036(3) 0.023(2) 0.044(3) -0.002(2) 0.015(2) 0.001(2)
C55 0.030(3) 0.030(3) 0.054(4) -0.008(2) 0.015(2) -0.001(3)
C56 0.023(2) 0.040(3) 0.052(3) -0.008(2) 0.014(2) -0.013(3)
C57 0.030(3) 0.037(3) 0.039(3) 0.002(2) 0.005(2) -0.007(2)
C58 0.026(2) 0.029(3) 0.037(3) -0.0050(18) 0.010(2) -0.001(2)
C59 0.026(2) 0.039(3) 0.035(3) -0.005(2) 0.0083(19) -0.006(3)
C60 0.036(3) 0.037(3) 0.030(3) -0.006(2) 0.005(2) 0.000(2)
C61 0.066(4) 0.041(3) 0.032(3) -0.009(3) 0.015(3) -0.007(3)
C62 0.053(3) 0.038(3) 0.046(4) -0.015(3) 0.027(3) -0.017(3)
C63 0.035(3) 0.047(3) 0.066(4) -0.012(3) 0.023(3) -0.020(3)
C64 0.020(2) 0.060(4) 0.052(4) -0.004(2) 0.003(2) -0.013(3)
C65 0.027(3) 0.045(3) 0.031(3) -0.002(2) -0.004(2) -0.008(2)
C66 0.039(3) 0.062(4) 0.043(3) -0.012(3) 0.014(3) -0.019(3)
C67 0.055(4) 0.063(4) 0.043(4) -0.009(3) 0.010(3) -0.017(3)
C68 0.060(4) 0.051(4) 0.041(4) -0.013(3) -0.005(3) -0.011(3)
C69 0.040(3) 0.061(4) 0.041(3) -0.018(3) 0.001(3) -0.003(3)
C70 0.034(3) 0.055(3) 0.028(3) -0.009(2) 0.005(2) -0.006(3)
C71 0.022(2) 0.044(3) 0.031(3) 0.003(2) 0.0021(19) -0.001(2)
C72 0.104(16) 0.045(6) 0.033(7) 0.037(7) 0.003(8) -0.008(5)
C73 0.14(2) 0.045(7) 0.038(6) 0.042(10) 0.013(7) 0.002(5)
C74 0.061(4) 0.055(4) 0.050(4) 0.016(3) 0.007(3) 0.016(3)
C75 0.064(12) 0.079(7) 0.041(8) -0.031(8) -0.024(8) 0.017(5)
C76 0.063(11) 0.058(8) 0.030(5) -0.026(9) -0.008(5) 0.003(5)
C720 0.037(10) 0.037(7) 0.045(9) 0.004(6) 0.016(8) 0.002(5)
C730 0.047(11) 0.027(7) 0.056(8) 0.006(7) 0.020(8) 0.001(6)
C750 0.066(15) 0.048(7) 0.021(8) -0.018(8) -0.018(9) -0.004(6)
C760 0.048(12) 0.033(7) 0.047(8) -0.002(9) 0.011(8) 0.001(6)

loop_
_atom_type_symbol
_atom_type_scat_dispersion_real
_atom_type_scat_dispersion_imag
_atom_type_scat_source
C 0.0033 0.0016 'International Tables Vol C 4.2.6.8 and 6.1.1.4'
H 0.0000 0.0000 'International Tables Vol C 4.2.6.8 and 6.1.1.4'
N 0.0061 0.0033 'International Tables Vol C 4.2.6.8 and 6.1.1.4'
P 0.1023 0.0942 'International Tables Vol C 4.2.6.8 and 6.1.1.4'
W -0.8490 6.8722 'International Tables Vol C 4.2.6.8 and 6.1.1.4'
Br -0.2901 2.4595 'International Tables Vol C 4.2.6.8 and 6.1.1.4'
Cl 0.1484 0.1585 'International Tables Vol C 4.2.6.8 and 6.1.1.4'
F 0.0171 0.0103 'International Tables Vol C 4.2.6.8 and 6.1.1.4'

loop_
_geom_angle_atom_site_label_1
_geom_angle_atom_site_label_2
_geom_angle_atom_site_label_3
_geom_angle
_geom_angle_publ_flag
Br1 W1 P1 85.36(3) no
Br1 W1 P2 80.17(3) no
P1 W1 P2 78.48(5) no
Br1 W1 P3 89.82(3) no
P1 W1 P3 102.93(4) no
P2 W1 P3 169.78(4) no
Br1 W1 P4 91.34(3) no
P1 W1 P4 176.33(4) no
P2 W1 P4 99.40(4) no
P3 W1 P4 78.63(4) no
Br1 W1 N1 173.60(12) no
P1 W1 N1 91.52(13) no
P2 W1 N1 93.74(13) no
P3 W1 N1 96.33(13) no
P4 W1 N1 91.61(13) no
W1 P1 C7 109.75(18) no
W1 P1 C11 123.31(17) no
C7 P1 C11 102.1(2) no
W1 P1 C17 114.93(17) no
C7 P1 C17 100.5(3) no
C11 P1 C17 103.3(3) no
W1 P2 C8 107.98(17) no
W1 P2 C23 114.87(17) no
C8 P2 C23 103.9(2) no
W1 P2 C29 121.70(16) no
C8 P2 C29 103.0(2) no
C23 P2 C29 103.5(3) no
W1 P3 C9 109.43(17) no
W1 P3 C35 121.93(16) no
C9 P3 C35 99.2(2) no
W1 P3 C41 116.45(16) no
C9 P3 C41 104.1(2) no
C35 P3 C41 103.2(2) no
W1 P4 C10 106.07(17) no
W1 P4 C47 118.68(16) no
C10 P4 C47 101.1(2) no
W1 P4 C53 119.36(16) no
C10 P4 C53 104.4(2) no
C47 P4 C53 104.8(2) no
C5 P5 C59 112.7(2) no
C5 P5 C65 108.7(2) no
C59 P5 C65 109.7(2) no
C5 P5 C71 109.4(2) no
C59 P5 C71 106.4(2) no
C65 P5 C71 109.8(2) no
F1 P6 F2 89.9(3) no
F1 P6 F3 90.3(3) no
F2 P6 F3 89.5(3) no
F1 P6 F4 179.6(3) no
F2 P6 F4 89.7(3) no
F3 P6 F4 89.8(3) no
F1 P6 F5 88.6(3) no
F2 P6 F5 178.5(3) no
F3 P6 F5 90.1(2) no
F4 P6 F5 91.7(3) no
F1 P6 F6 91.8(3) no
F2 P6 F6 92.2(3) no
F3 P6 F6 177.3(3) no
F4 P6 F6 88.1(3) no
F5 P6 F6 88.3(2) no
W1 N1 N2 164.5(3) yes
N1 N2 C1 126.0(4) yes
Cl1 C1 N2 121.5(4) yes
Cl1 C1 C2 117.4(4) yes
N2 C1 C2 121.0(4) yes
C1 C2 C3 123.9(4) yes
C1 C2 C6 128.2(5) yes
C3 C2 C6 108.0(4) yes
C2 C3 C4 108.6(5) yes
C2 C3 H31 125.7 no
C4 C3 H31 125.7 no
C3 C4 C5 107.7(4) yes
C3 C4 H41 126.1 no
C5 C4 H41 126.1 no
C4 C5 P5 124.6(4) yes
C4 C5 C6 108.4(4) yes
P5 C5 C6 126.9(4) yes
C2 C6 C5 107.2(4) yes
C2 C6 H61 126.4 no
C5 C6 H61 126.4 no
P1 C7 C8 112.3(3) no
P1 C7 H71 108.7 no
C8 C7 H71 108.7 no
P1 C7 H72 108.7 no
C8 C7 H72 108.7 no
H71 C7 H72 109.5 no
C7 C8 P2 110.9(4) no
C7 C8 H81 109.1 no
P2 C8 H81 109.1 no
C7 C8 H82 109.1 no
P2 C8 H82 109.1 no
H81 C8 H82 109.5 no
P3 C9 C10 112.0(3) no
P3 C9 H91 108.8 no
C10 C9 H91 108.8 no
P3 C9 H92 108.8 no
C10 C9 H92 108.8 no
H91 C9 H92 109.5 no
C9 C10 P4 110.3(3) no
C9 C10 H101 109.3 no
P4 C10 H101 109.3 no
C9 C10 H102 109.3 no
P4 C10 H102 109.3 no
H101 C10 H102 109.5 no
P1 C11 C12 121.0(4) no
P1 C11 C16 120.4(4) no
C12 C11 C16 118.5(5) no
C11 C12 C13 120.6(5) no
C11 C12 H121 119.7 no
C13 C12 H121 119.7 no
C12 C13 C14 119.5(5) no
C12 C13 H131 120.3 no
C14 C13 H131 120.3 no
C13 C14 C15 120.9(5) no
C13 C14 H141 119.5 no
C15 C14 H141 119.5 no
C14 C15 C16 119.7(5) no
C14 C15 H151 120.1 no
C16 C15 H151 120.1 no
C11 C16 C15 120.7(5) no
C11 C16 H161 119.6 no
C15 C16 H161 119.6 no
P1 C17 C18 122.4(5) no
P1 C17 C22 118.7(5) no
C18 C17 C22 118.8(6) no
C17 C18 H181 119.2 no
C19 C18 H181 119.2 no
C18 C19 C20 119.9(10) no
C18 C19 H191 120.0 no
C20 C19 H191 120.0 no
C19 C20 C21 122.0(8) no
C19 C20 H201 119.0 no
C21 C20 H201 119.0 no
C20 C21 C22 118.7(9) no
C20 C21 H211 120.6 no
C22 C21 H211 120.6 no
C21 C22 C17 119.1(8) no
C21 C22 H221 120.5 no
C17 C22 H221 120.5 no
P2 C23 C24 122.9(4) no
P2 C23 C28 118.8(4) no
C24 C23 C28 118.3(5) no
C23 C24 C25 120.3(6) no
C23 C24 H241 119.8 no
C25 C24 H241 119.8 no
C24 C25 C26 120.0(6) no
C24 C25 H251 120.0 no
C26 C25 H251 120.0 no
C25 C26 C27 120.3(6) no
C25 C26 H261 119.8 no
C27 C26 H261 119.8 no
C26 C27 C28 120.6(7) no
C26 C27 H271 119.7 no
C28 C27 H271 119.7 no
C23 C28 C27 120.4(6) no
C23 C28 H281 119.8 no
C27 C28 H281 119.8 no
P2 C29 C30 120.8(4) no
P2 C29 C34 121.5(4) no
C30 C29 C34 117.6(5) no
C29 C30 C31 120.6(6) no
C29 C30 H301 119.7 no
C31 C30 H301 119.7 no
C30 C31 C32 120.7(7) no
C30 C31 H311 119.7 no
C32 C31 H311 119.7 no
C31 C32 C33 120.1(6) no
C31 C32 H321 120.0 no
C33 C32 H321 120.0 no
C32 C33 C34 120.3(6) no
C32 C33 H331 119.9 no
C34 C33 H331 119.9 no
C29 C34 C33 120.8(6) no
C29 C34 H341 119.6 no
C33 C34 H341 119.6 no
P3 C35 C36 121.5(4) no
P3 C35 C40 119.9(4) no
C36 C35 C40 118.5(5) no
C35 C36 C37 120.5(5) no
C35 C36 H361 119.8 no
C37 C36 H361 119.8 no
C36 C37 C38 120.4(6) no
C36 C37 H371 119.8 no
C38 C37 H371 119.8 no
C37 C38 C39 119.4(5) no
C37 C38 H381 120.3 no
C39 C38 H381 120.3 no
C38 C39 C40 120.9(5) no
C38 C39 H391 119.5 no
C40 C39 H391 119.5 no
C35 C40 C39 120.3(5) no
C35 C40 H401 119.9 no
C39 C40 H401 119.9 no
P3 C41 C42 120.8(4) no
P3 C41 C46 121.0(4) no
C42 C41 C46 118.2(5) no
C41 C42 C43 119.5(6) no
C41 C42 H421 120.3 no
C43 C42 H421 120.3 no
C42 C43 C44 122.0(6) no
C42 C43 H431 119.0 no
C44 C43 H431 119.0 no
C43 C44 C45 118.4(5) no
C43 C44 H441 120.8 no
C45 C44 H441 120.8 no
C44 C45 C46 121.1(6) no
C44 C45 H451 119.4 no
C46 C45 H451 119.4 no
C45 C46 C41 120.8(6) no
C45 C46 H461 119.6 no
C41 C46 H461 119.6 no
P4 C47 C48 122.8(4) no
P4 C47 C52 118.5(4) no
C48 C47 C52 118.6(5) no
C47 C48 C49 119.9(5) no
C47 C48 H481 120.1 no
C49 C48 H481 120.1 no
C48 C49 C50 121.2(5) no
C48 C49 H491 119.4 no
C50 C49 H491 119.4 no
C49 C50 C51 119.1(5) no
C49 C50 H501 120.4 no
C51 C50 H501 120.4 no
C50 C51 C52 120.7(5) no
C50 C51 H511 119.6 no
C52 C51 H511 119.6 no
C47 C52 C51 120.5(5) no
C47 C52 H521 119.8 no
C51 C52 H521 119.8 no
P4 C53 C54 123.4(4) no
P4 C53 C58 118.9(4) no
C54 C53 C58 117.7(4) no
C53 C54 C55 121.1(5) no
C53 C54 H541 119.5 no
C55 C54 H541 119.5 no
C54 C55 C56 120.6(5) no
C54 C55 H551 119.7 no
C56 C55 H551 119.7 no
C55 C56 C57 119.7(5) no
C55 C56 H561 120.1 no
C57 C56 H561 120.1 no
C56 C57 C58 119.5(5) no
C56 C57 H571 120.3 no
C58 C57 H571 120.3 no
C53 C58 C57 121.4(4) no
C53 C58 H581 119.3 no
C57 C58 H581 119.3 no
P5 C59 C60 119.8(4) no
P5 C59 C64 121.2(4) no
C60 C59 C64 118.9(5) no
C59 C60 C61 120.0(5) no
C59 C60 H601 120.0 no
C61 C60 H601 120.0 no
C60 C61 C62 120.9(5) no
C60 C61 H611 119.6 no
C62 C61 H611 119.6 no
C61 C62 C63 119.6(5) no
C61 C62 H621 120.2 no
C63 C62 H621 120.2 no
C62 C63 C64 120.5(5) no
C62 C63 H631 119.8 no
C64 C63 H631 119.8 no
C59 C64 C63 120.2(5) no
C59 C64 H641 119.9 no
C63 C64 H641 119.9 no
P5 C65 C66 117.2(4) no
P5 C65 C70 122.8(4) no
C66 C65 C70 120.0(5) no
C65 C66 C67 119.8(5) no
C65 C66 H661 120.1 no
C67 C66 H661 120.1 no
C66 C67 C68 120.1(6) no
C66 C67 H671 119.9 no
C68 C67 H671 119.9 no
C67 C68 C69 120.1(6) no
C67 C68 H681 119.9 no
C69 C68 H681 119.9 no
C68 C69 C70 120.4(5) no
C68 C69 H691 119.8 no
C70 C69 H691 119.8 no
C69 C70 C65 119.5(5) no
C69 C70 H701 120.3 no
C65 C70 H701 120.3 no
P5 C71 C72 120.5(6) no
P5 C71 C76 124.0(8) no
C72 C71 C76 115.3(9) no
P5 C71 C720 119.7(7) no
P5 C71 C760 117.3(8) no
C720 C71 C760 123.0(10) no
C71 C72 C73 123.0(11) no
C71 C72 H721 118.5 no
C73 C72 H721 118.5 no
C72 C73 C74 117.1(12) no
C72 C73 H731 121.4 no
C74 C73 H731 121.4 no
C73 C74 C75 123.0(10) no
C73 C74 H741 118.5 no
C75 C74 H741 118.5 no
C730 C74 C750 115.1(11) no
C730 C74 H741 117.6 no
C750 C74 H741 126.6 no
C74 C75 C76 116.2(14) no
C74 C75 H751 121.9 no
C76 C75 H751 121.9 no
C71 C76 C75 124.8(13) no
C71 C76 H761 117.6 no
C75 C76 H761 117.6 no
C71 C720 C730 118.4(13) no
C71 C720 H725 120.8 no
C730 C720 H725 120.8 no
C720 C730 C74 122.2(13) no
C720 C730 H735 118.9 no
C74 C730 H735 118.9 no
C74 C750 C760 126.6(16) no
C74 C750 H755 116.7 no
C760 C750 H755 116.7 no
C71 C760 C750 114.3(15) no
C71 C760 H765 122.8 no
C750 C760 H765 122.8 no

loop_
_geom_bond_atom_site_label_1
_geom_bond_atom_site_label_2
_geom_bond_distance
_geom_bond_publ_flag
W1 Br1 2.5927(5) yes
W1 P1 2.5383(13) yes
W1 P2 2.5077(12) yes
W1 P3 2.5543(12) yes
W1 P4 2.5146(13) yes
W1 N1 1.775(4) yes
P1 C7 1.863(6) no
P1 C11 1.829(5) no
P1 C17 1.837(6) no
P2 C8 1.833(5) no
P2 C23 1.820(5) no
P2 C29 1.835(6) no
P3 C9 1.848(5) no
P3 C35 1.836(5) no
P3 C41 1.828(6) no
P4 C10 1.845(5) no
P4 C47 1.827(5) no
P4 C53 1.828(5) no
P5 C5 1.736(5) yes
P5 C59 1.802(5) no
P5 C65 1.808(5) no
P5 C71 1.790(5) no
P6 F1 1.597(5) no
P6 F2 1.589(5) no
P6 F3 1.586(4) no
P6 F4 1.572(5) no
P6 F5 1.580(4) no
P6 F6 1.601(5) no
N1 N2 1.312(5) yes
N2 C1 1.285(6) yes
Cl1 C1 1.757(5) yes
C1 C2 1.426(6) yes
C2 C3 1.427(7) yes
C2 C6 1.412(6) yes
C3 C4 1.356(7) yes
C3 H31 0.950 no
C4 C5 1.445(7) yes
C4 H41 0.950 no
C5 C6 1.386(7) yes
C6 H61 0.950 no
C7 C8 1.509(8) no
C7 H71 0.950 no
C7 H72 0.950 no
C8 H81 0.950 no
C8 H82 0.950 no
C9 C10 1.530(7) no
C9 H91 0.950 no
C9 H92 0.950 no
C10 H101 0.950 no
C10 H102 0.950 no
C11 C12 1.381(7) no
C11 C16 1.400(7) no
C12 C13 1.397(7) no
C12 H121 0.950 no
C13 C14 1.372(9) no
C13 H131 0.950 no
C14 C15 1.371(9) no
C14 H141 0.950 no
C15 C16 1.381(8) no
C15 H151 0.950 no
C16 H161 0.950 no
C17 C18 1.395(10) no
C17 C22 1.406(9) no
C18 C19 1.378(11) no
C18 H181 0.950 no
C19 C20 1.329(17) no
C19 H191 0.950 no
C20 C21 1.409(17) no
C20 H201 0.950 no
C21 C22 1.410(11) no
C21 H211 0.950 no
C22 H221 0.950 no
C23 C24 1.400(8) no
C23 C28 1.397(8) no
C24 C25 1.408(8) no
C24 H241 0.950 no
C25 C26 1.364(11) no
C25 H251 0.950 no
C26 C27 1.377(11) no
C26 H261 0.950 no
C27 C28 1.388(8) no
C27 H271 0.950 no
C28 H281 0.950 no
C29 C30 1.404(8) no
C29 C34 1.395(8) no
C30 C31 1.375(9) no
C30 H301 0.950 no
C31 C32 1.373(10) no
C31 H311 0.950 no
C32 C33 1.363(10) no
C32 H321 0.950 no
C33 C34 1.389(9) no
C33 H331 0.950 no
C34 H341 0.950 no
C35 C36 1.390(8) no
C35 C40 1.400(7) no
C36 C37 1.392(8) no
C36 H361 0.950 no
C37 C38 1.381(9) no
C37 H371 0.950 no
C38 C39 1.378(9) no
C38 H381 0.950 no
C39 C40 1.383(7) no
C39 H391 0.950 no
C40 H401 0.950 no
C41 C42 1.398(8) no
C41 C46 1.371(8) no
C42 C43 1.397(9) no
C42 H421 0.950 no
C43 C44 1.353(10) no
C43 H431 0.950 no
C44 C45 1.370(10) no
C44 H441 0.950 no
C45 C46 1.391(9) no
C45 H451 0.950 no
C46 H461 0.950 no
C47 C48 1.386(8) no
C47 C52 1.397(7) no
C48 C49 1.398(8) no
C48 H481 0.950 no
C49 C50 1.376(9) no
C49 H491 0.950 no
C50 C51 1.370(9) no
C50 H501 0.950 no
C51 C52 1.392(8) no
C51 H511 0.950 no
C52 H521 0.950 no
C53 C54 1.396(7) no
C53 C58 1.398(7) no
C54 C55 1.373(7) no
C54 H541 0.950 no
C55 C56 1.376(8) no
C55 H551 0.950 no
C56 C57 1.393(8) no
C56 H561 0.950 no
C57 C58 1.380(7) no
C57 H571 0.950 no
C58 H581 0.950 no
C59 C60 1.401(7) no
C59 C64 1.392(7) no
C60 C61 1.374(7) no
C60 H601 0.950 no
C61 C62 1.384(9) no
C61 H611 0.950 no
C62 C63 1.373(9) no
C62 H621 0.950 no
C63 C64 1.388(8) no
C63 H631 0.950 no
C64 H641 0.950 no
C65 C66 1.386(8) no
C65 C70 1.383(7) no
C66 C67 1.396(8) no
C66 H661 0.950 no
C67 C68 1.367(9) no
C67 H671 0.950 no
C68 C69 1.382(9) no
C68 H681 0.950 no
C69 C70 1.392(8) no
C69 H691 0.950 no
C70 H701 0.950 no
C71 C72 1.392(9) no
C71 C76 1.390(8) no
C71 C720 1.383(9) no
C71 C760 1.385(9) no
C72 C73 1.390(9) no
C72 H721 0.950 no
C73 C74 1.391(9) no
C73 H731 0.950 no
C74 C75 1.370(9) no
C74 H741 0.950 no
C74 C730 1.383(9) no
C74 C750 1.380(9) no
C74 H741 0.950 no
C75 C76 1.382(9) no
C75 H751 0.950 no
C76 H761 0.950 no
C720 C730 1.386(9) no
C720 H725 0.950 no
C730 H735 0.950 no
C750 C760 1.384(9) no
C750 H755 0.950 no
C760 H765 0.950 no

loop_
_geom_torsion_atom_site_label_1
_geom_torsion_atom_site_label_2
_geom_torsion_atom_site_label_3
_geom_torsion_atom_site_label_4
_geom_torsion
_geom_torsion_publ_flag
Br1 W1 N1 N2 1(6) yes
W1 N1 N2 C1 180(2) yes
N1 N2 C1 Cl1 -2.4(12) yes
N2 C1 C2 C6 179.5(7) yes
C1 C2 C6 C5 179.5(7) yes
C2 C6 C5 P5 179.3(6) yes
N2 C1 C2 C3 -1.4(11) yes
C1 C2 C3 C4 179.9(6) yes
C2 C3 C4 C5 1.1(8) yes
C3 C4 C5 C6 -0.9(6) yes
